data_1551635
loop_
_publ_author_name
'LIM, Jongwan'
'KIM, Gibeom'
'DO, Kyungseo'
'LEE, Seonghyun'
'RYU, Sanghoon'
'YOSHIOKA, Daisuke'
'MIKURIYA, Masahiro'

_publ_section_title
;
 Tetranuclear Nickel(II) and Cobalt(II) Complexes with
 3,5-Dimethyl-1-pyrazolylmethanolato and Acetato Bridges Having a Cubane
 Core
;
_journal_issue 0
_journal_name_full 'X-ray Structure Analysis Online'
_journal_page_first 49
_journal_paper_doi 10.2116/xraystruct.31.49
_journal_volume 31
_journal_year 2015
_chemical_formula_moiety 'C32 H48 N8 Ni4 O12, 2(C2 H3 N)'
_chemical_formula_sum 'C36 H54 N10 Ni4 O12'
_chemical_formula_weight 1053.73
_space_group_IT_number 86
_space_group_name_Hall '-P 4bc'
_space_group_name_H-M_alt 'P 42/n :2'
_symmetry_cell_setting tetragonal
_symmetry_space_group_name_Hall '-P 4bc'
_symmetry_space_group_name_H-M 'P 42/n :2'
_atom_sites_solution_hydrogens geom
_atom_sites_solution_primary direct
_atom_sites_solution_secondary difmap
_audit_creation_method SHELXL-97
_cell_angle_alpha 90.00
_cell_angle_beta 90.00
_cell_angle_gamma 90.00
_cell_formula_units_Z 2
_cell_length_a 11.5812(11)
_cell_length_b 11.5812(11)
_cell_length_c 16.580(2)
_cell_measurement_temperature 90(2)
_cell_volume 2223.8(4)
_computing_cell_refinement 'Bruker SMART'
_computing_data_collection 'Bruker SMART'
_computing_data_reduction 'Bruker SAINT'
_computing_molecular_graphics 'Bruker SHELXL'
_computing_publication_material 'Bruker SHELXL'
_computing_structure_refinement 'SHELXL-97 (Sheldrick, 1997)'
_computing_structure_solution 'SHELXS-97 (Sheldrick, 1997)'
_diffrn_ambient_temperature 90(2)
_diffrn_measured_fraction_theta_full 1.000
_diffrn_measured_fraction_theta_max 0.943
_diffrn_measurement_device_type 'CCD area detector'
_diffrn_measurement_method 'phi and omega scans'
_diffrn_radiation_monochromator graphite
_diffrn_radiation_source 'fine-focus sealed tube'
_diffrn_radiation_type MoK\a
_diffrn_radiation_wavelength 0.71073
_diffrn_reflns_av_R_equivalents 0.0249
_diffrn_reflns_av_sigmaI/netI 0.0255
_diffrn_reflns_limit_h_max 14
_diffrn_reflns_limit_h_min -13
_diffrn_reflns_limit_k_max 15
_diffrn_reflns_limit_k_min -15
_diffrn_reflns_limit_l_max 11
_diffrn_reflns_limit_l_min -22
_diffrn_reflns_number 13499
_diffrn_reflns_theta_full 25.00
_diffrn_reflns_theta_max 28.51
_diffrn_reflns_theta_min 2.15
_exptl_absorpt_coefficient_mu 1.737
_exptl_absorpt_correction_T_max 0.7227
_exptl_absorpt_correction_T_min 0.5816
_exptl_absorpt_correction_type multi-scan
_exptl_absorpt_process_details SADABS
_exptl_crystal_colour red
_exptl_crystal_density_diffrn 1.574
_exptl_crystal_density_method 'not measured'
_exptl_crystal_description plate
_exptl_crystal_F_000 1096
_exptl_crystal_size_max 0.35
_exptl_crystal_size_mid 0.35
_exptl_crystal_size_min 0.20
_refine_diff_density_max 0.401
_refine_diff_density_min -0.296
_refine_diff_density_rms 0.075
_refine_ls_extinction_method none
_refine_ls_goodness_of_fit_ref 1.057
_refine_ls_hydrogen_treatment constr
_refine_ls_matrix_type full
_refine_ls_number_parameters 146
_refine_ls_number_reflns 2671
_refine_ls_number_restraints 0
_refine_ls_restrained_S_all 1.057
_refine_ls_R_factor_all 0.0356
_refine_ls_R_factor_gt 0.0288
_refine_ls_shift/su_max 0.000
_refine_ls_shift/su_mean 0.000
_refine_ls_structure_factor_coef Fsqd
_refine_ls_weighting_details 'calc w=1/[\s^2^(Fo^2^)+(0.0492P)^2^+0.0617P] where P=(Fo^2^+2Fc^2^)/3'
_refine_ls_weighting_scheme calc
_refine_ls_wR_factor_gt 0.0818
_refine_ls_wR_factor_ref 0.0842
_reflns_number_gt 2222
_reflns_number_total 2671
_reflns_threshold_expression >2sigma(I)
_cod_data_source_file 31_49_1.txt
_cod_data_source_block niljwe1
_cod_depositor_comments
;
The following automatic conversions were performed:

'_symmetry_cell_setting' value 'Tetragonal' changed to 'tetragonal'
according to
/home/andrius/struct/COD-crude-data/automatic-downloads/current/J-STAGE/lib/dictionaries/cif_core.dic
dictionary named 'cif_core.dic' version 2.4.2 from 2011-04-26.

Automatic conversion script
Id: cif_fix_values 6524 2018-11-02 12:15:13Z antanas 
;
_cod_original_sg_symbol_H-M P4(2)/n
_cod_database_code 1551635

loop_
_symmetry_equiv_pos_as_xyz
'x, y, z'
'-x+1/2, -y+1/2, z'
'-y, x+1/2, z+1/2'
'y+1/2, -x, z+1/2'
'-x, -y, -z'
'x-1/2, y-1/2, -z'
'y, -x-1/2, -z-1/2'
'-y-1/2, x, -z-1/2'

loop_
_atom_site_label
_atom_site_type_symbol
_atom_site_fract_x
_atom_site_fract_y
_atom_site_fract_z
_atom_site_U_iso_or_equiv
_atom_site_adp_type
_atom_site_occupancy
_atom_site_symmetry_multiplicity
_atom_site_calc_flag
_atom_site_refinement_flags
Ni1 Ni 0.245805(19) 0.390319(19) 0.193066(14) 0.01350(10) Uani 1 1 d .
O1 O 0.10438(11) 0.49282(11) 0.20042(8) 0.0174(3) Uani 1 1 d .
O2 O 0.37990(11) 0.50514(11) 0.21843(8) 0.0171(3) Uani 1 1 d .
O3 O 0.36067(12) 0.25649(10) 0.18552(8) 0.0141(3) Uani 1 1 d .
N1 N 0.28701(13) 0.39870(12) 0.07419(10) 0.0159(3) Uani 1 1 d .
N2 N 0.38701(12) 0.34025(12) 0.05889(9) 0.0159(3) Uani 1 1 d .
N3 N 0.7500 0.2500 0.13349(18) 0.0373(7) Uani 1 2 d S
C1 C 0.42634(16) 0.36262(16) -0.01563(11) 0.0186(4) Uani 1 1 d .
C2 C 0.34832(16) 0.43668(16) -0.05109(12) 0.0218(4) Uani 1 1 d .
H2A H 0.3519 0.4678 -0.1040 0.026 Uiso 1 1 calc R
C3 C 0.26284(15) 0.45673(16) 0.00680(12) 0.0180(4) Uani 1 1 d .
C4 C 0.53617(17) 0.31195(18) -0.04748(13) 0.0240(4) Uani 1 1 d .
H4A H 0.5564 0.2432 -0.0160 0.036 Uiso 0.50 1 calc PR
H4B H 0.5983 0.3691 -0.0431 0.036 Uiso 0.50 1 calc PR
H4C H 0.5257 0.2904 -0.1042 0.036 Uiso 0.50 1 calc PR
H4D H 0.5639 0.3586 -0.0929 0.036 Uiso 0.50 1 calc PR
H4E H 0.5220 0.2327 -0.0658 0.036 Uiso 0.50 1 calc PR
H4F H 0.5945 0.3114 -0.0047 0.036 Uiso 0.50 1 calc PR
C5 C 0.15721(17) 0.53014(18) 0.00184(13) 0.0264(5) Uani 1 1 d .
H5A H 0.1263 0.5427 0.0562 0.040 Uiso 0.50 1 calc PR
H5B H 0.0990 0.4913 -0.0314 0.040 Uiso 0.50 1 calc PR
H5C H 0.1769 0.6046 -0.0226 0.040 Uiso 0.50 1 calc PR
H5D H 0.1418 0.5497 -0.0547 0.040 Uiso 0.50 1 calc PR
H5E H 0.1692 0.6012 0.0329 0.040 Uiso 0.50 1 calc PR
H5F H 0.0912 0.4878 0.0241 0.040 Uiso 0.50 1 calc PR
C6 C 0.44180(16) 0.27356(15) 0.12520(12) 0.0166(4) Uani 1 1 d .
H6A H 0.4694 0.1982 0.1046 0.020 Uiso 1 1 calc R
H6B H 0.5088 0.3166 0.1469 0.020 Uiso 1 1 calc R
C7 C 0.01145(15) 0.46663(15) 0.23667(11) 0.0170(4) Uani 1 1 d .
C8 C -0.09001(17) 0.54742(17) 0.22430(13) 0.0233(4) Uani 1 1 d .
H8A H -0.1619 0.5028 0.2240 0.035 Uiso 0.50 1 calc PR
H8B H -0.0814 0.5877 0.1727 0.035 Uiso 0.50 1 calc PR
H8C H -0.0923 0.6040 0.2682 0.035 Uiso 0.50 1 calc PR
H8D H -0.0619 0.6269 0.2193 0.035 Uiso 0.50 1 calc PR
H8E H -0.1424 0.5419 0.2706 0.035 Uiso 0.50 1 calc PR
H8F H -0.1314 0.5257 0.1750 0.035 Uiso 0.50 1 calc PR
C9 C 0.7500 0.2500 0.20204(19) 0.0233(6) Uani 1 2 d S
C10 C 0.7500 0.2500 0.28994(18) 0.0255(6) Uani 1 2 d S
H10A H 0.8120 0.3002 0.3096 0.038 Uiso 0.50 1 calc PR
H10B H 0.7624 0.1712 0.3096 0.038 Uiso 0.50 1 calc PR
H10C H 0.6755 0.2786 0.3096 0.038 Uiso 0.50 1 calc PR

loop_
_atom_site_aniso_label
_atom_site_aniso_U_11
_atom_site_aniso_U_22
_atom_site_aniso_U_33
_atom_site_aniso_U_23
_atom_site_aniso_U_13
_atom_site_aniso_U_12
Ni1 0.01321(14) 0.01339(14) 0.01389(16) 0.00057(9) 0.00138(9) 0.00116(8)
O1 0.0170(6) 0.0154(6) 0.0198(7) 0.0008(5) 0.0028(5) 0.0019(5)
O2 0.0166(6) 0.0165(6) 0.0182(7) 0.0021(5) 0.0011(5) -0.0008(5)
O3 0.0130(6) 0.0156(6) 0.0137(7) 0.0013(5) 0.0017(5) 0.0010(5)
N1 0.0138(7) 0.0170(7) 0.0168(8) 0.0004(6) 0.0015(6) 0.0041(6)
N2 0.0148(7) 0.0167(7) 0.0161(8) 0.0013(6) 0.0015(6) 0.0041(6)
N3 0.0303(15) 0.0524(18) 0.0291(17) 0.000 0.000 -0.0038(13)
C1 0.0205(9) 0.0190(9) 0.0164(9) 0.0000(7) 0.0025(8) 0.0003(7)
C2 0.0255(10) 0.0234(10) 0.0164(10) 0.0045(8) 0.0035(8) 0.0049(8)
C3 0.0201(9) 0.0175(9) 0.0163(10) 0.0025(7) -0.0004(7) 0.0022(7)
C4 0.0236(10) 0.0268(10) 0.0216(11) 0.0038(8) 0.0060(8) 0.0070(8)
C5 0.0233(10) 0.0317(11) 0.0241(11) 0.0076(9) 0.0031(9) 0.0112(9)
C6 0.0161(9) 0.0179(9) 0.0159(9) 0.0027(7) 0.0022(7) 0.0035(7)
C7 0.0182(9) 0.0176(9) 0.0154(9) -0.0050(7) -0.0003(7) 0.0005(7)
C8 0.0193(9) 0.0261(10) 0.0247(11) 0.0010(9) 0.0028(8) 0.0063(8)
C9 0.0158(13) 0.0223(14) 0.0320(18) 0.000 0.000 -0.0014(11)
C10 0.0202(14) 0.0304(16) 0.0258(16) 0.000 0.000 -0.0050(12)

loop_
_atom_type_symbol
_atom_type_description
_atom_type_scat_dispersion_real
_atom_type_scat_dispersion_imag
_atom_type_scat_source
C C 0.0033 0.0016 'International Tables Vol C Tables 4.2.6.8 and 6.1.1.4'
H H 0.0000 0.0000 'International Tables Vol C Tables 4.2.6.8 and 6.1.1.4'
N N 0.0061 0.0033 'International Tables Vol C Tables 4.2.6.8 and 6.1.1.4'
O O 0.0106 0.0060 'International Tables Vol C Tables 4.2.6.8 and 6.1.1.4'
Ni Ni 0.3393 1.1124 'International Tables Vol C Tables 4.2.6.8 and 6.1.1.4'

loop_
_geom_angle_atom_site_label_1
_geom_angle_atom_site_label_2
_geom_angle_atom_site_label_3
_geom_angle
_geom_angle_site_symmetry_1
_geom_angle_site_symmetry_3
O1 Ni1 N1 102.73(6) . .
O1 Ni1 O3 91.64(5) . 8_656
N1 Ni1 O3 165.47(6) . 8_656
O1 Ni1 O3 166.60(5) . .
N1 Ni1 O3 79.87(5) . .
O3 Ni1 O3 86.64(6) 8_656 .
O1 Ni1 O2 102.48(5) . .
N1 Ni1 O2 89.44(6) . .
O3 Ni1 O2 85.31(5) 8_656 .
O3 Ni1 O2 90.64(5) . .
O1 Ni1 O3 90.19(5) . 2
N1 Ni1 O3 96.82(6) . 2
O3 Ni1 O3 85.13(6) 8_656 2
O3 Ni1 O3 76.43(6) . 2
O2 Ni1 O3 164.33(5) . 2
C7 O1 Ni1 125.01(12) . .
C7 O2 Ni1 127.77(12) 7_566 .
C6 O3 Ni1 126.80(12) . 7_566
C6 O3 Ni1 112.13(10) . .
Ni1 O3 Ni1 93.38(5) 7_566 .
C6 O3 Ni1 123.73(11) . 2
Ni1 O3 Ni1 91.69(5) 7_566 2
Ni1 O3 Ni1 103.15(6) . 2
C3 N1 N2 105.79(15) . .
C3 N1 Ni1 142.02(13) . .
N2 N1 Ni1 110.86(11) . .
C1 N2 N1 111.30(15) . .
C1 N2 C6 129.54(15) . .
N1 N2 C6 118.85(15) . .
N2 C1 C2 106.89(16) . .
N2 C1 C4 122.51(17) . .
C2 C1 C4 130.60(18) . .
C1 C2 C3 105.95(17) . .
C1 C2 H2A 127.0 . .
C3 C2 H2A 127.0 . .
N1 C3 C2 110.05(16) . .
N1 C3 C5 120.36(17) . .
C2 C3 C5 129.59(18) . .
C1 C4 H4A 109.5 . .
C1 C4 H4B 109.5 . .
H4A C4 H4B 109.5 . .
C1 C4 H4C 109.5 . .
H4A C4 H4C 109.5 . .
H4B C4 H4C 109.5 . .
C1 C4 H4D 109.5 . .
H4A C4 H4D 141.1 . .
H4B C4 H4D 56.3 . .
H4C C4 H4D 56.3 . .
C1 C4 H4E 109.5 . .
H4A C4 H4E 56.3 . .
H4B C4 H4E 141.1 . .
H4C C4 H4E 56.3 . .
H4D C4 H4E 109.5 . .
C1 C4 H4F 109.5 . .
H4A C4 H4F 56.3 . .
H4B C4 H4F 56.3 . .
H4C C4 H4F 141.1 . .
H4D C4 H4F 109.5 . .
H4E C4 H4F 109.5 . .
C3 C5 H5A 109.5 . .
C3 C5 H5B 109.5 . .
H5A C5 H5B 109.5 . .
C3 C5 H5C 109.5 . .
H5A C5 H5C 109.5 . .
H5B C5 H5C 109.5 . .
C3 C5 H5D 109.5 . .
H5A C5 H5D 141.1 . .
H5B C5 H5D 56.3 . .
H5C C5 H5D 56.3 . .
C3 C5 H5E 109.5 . .
H5A C5 H5E 56.3 . .
H5B C5 H5E 141.1 . .
H5C C5 H5E 56.3 . .
H5D C5 H5E 109.5 . .
C3 C5 H5F 109.5 . .
H5A C5 H5F 56.3 . .
H5B C5 H5F 56.3 . .
H5C C5 H5F 141.1 . .
H5D C5 H5F 109.5 . .
H5E C5 H5F 109.5 . .
O3 C6 N2 108.57(14) . .
O3 C6 H6A 110.0 . .
N2 C6 H6A 110.0 . .
O3 C6 H6B 110.0 . .
N2 C6 H6B 110.0 . .
H6A C6 H6B 108.4 . .
O2 C7 O1 126.67(17) 8_656 .
O2 C7 C8 116.86(16) 8_656 .
O1 C7 C8 116.46(16) . .
C7 C8 H8A 109.5 . .
C7 C8 H8B 109.5 . .
H8A C8 H8B 109.5 . .
C7 C8 H8C 109.5 . .
H8A C8 H8C 109.5 . .
H8B C8 H8C 109.5 . .
C7 C8 H8D 109.5 . .
H8A C8 H8D 141.1 . .
H8B C8 H8D 56.3 . .
H8C C8 H8D 56.3 . .
C7 C8 H8E 109.5 . .
H8A C8 H8E 56.3 . .
H8B C8 H8E 141.1 . .
H8C C8 H8E 56.3 . .
H8D C8 H8E 109.5 . .
C7 C8 H8F 109.5 . .
H8A C8 H8F 56.3 . .
H8B C8 H8F 56.3 . .
H8C C8 H8F 141.1 . .
H8D C8 H8F 109.5 . .
H8E C8 H8F 109.5 . .
N3 C9 C10 180.0 . .
C9 C10 H10A 109.5 . .
C9 C10 H10B 109.5 . .
H10A C10 H10B 109.5 . .
C9 C10 H10C 109.5 . .
H10A C10 H10C 109.5 . .
H10B C10 H10C 109.5 . .

loop_
_geom_bond_atom_site_label_1
_geom_bond_atom_site_label_2
_geom_bond_distance
_geom_bond_site_symmetry_2
Ni1 O1 2.0265(13) .
Ni1 N1 2.0302(17) .
Ni1 O3 2.0423(13) 8_656
Ni1 O3 2.0463(13) .
Ni1 O2 2.0874(13) .
Ni1 O3 2.1040(13) 2
O1 C7 1.269(2) .
O2 C7 1.265(2) 7_566
O3 C6 1.387(2) .
O3 Ni1 2.0423(13) 7_566
O3 Ni1 2.1040(13) 2
N1 C3 1.334(2) .
N1 N2 1.365(2) .
N2 C1 1.342(2) .
N2 C6 1.486(2) .
N3 C9 1.137(4) .
C1 C2 1.378(3) .
C1 C4 1.497(3) .
C2 C3 1.398(3) .
C2 H2A 0.9500 .
C3 C5 1.492(3) .
C4 H4A 0.9800 .
C4 H4B 0.9800 .
C4 H4C 0.9800 .
C4 H4D 0.9800 .
C4 H4E 0.9800 .
C4 H4F 0.9800 .
C5 H5A 0.9800 .
C5 H5B 0.9800 .
C5 H5C 0.9800 .
C5 H5D 0.9800 .
C5 H5E 0.9800 .
C5 H5F 0.9800 .
C6 H6A 0.9900 .
C6 H6B 0.9900 .
C7 O2 1.265(2) 8_656
C7 C8 1.516(2) .
C8 H8A 0.9800 .
C8 H8B 0.9800 .
C8 H8C 0.9800 .
C8 H8D 0.9800 .
C8 H8E 0.9800 .
C8 H8F 0.9800 .
C9 C10 1.457(4) .
C10 H10A 0.9800 .
C10 H10B 0.9800 .
C10 H10C 0.9800 .
